data_2017274
loop_
_publ_author_name
'Ladraa, Souheila'
'Bouraiou, Abdelmalek'
'Bouacida, Sofiane'
'Roisnel, Thierry'
'Belfaitah, Ali'

_publ_section_title
;The diastereoisomers
 2-[(<i>S</i>/<i>R</i>)-2-chloro-3-quinolyl]-2-[(<i>R</i>)-1-(4-methoxyphenyl)ethylamino]acetonitrile
 at 100K
;
_journal_coeditor_code DN3121
_journal_issue 9
_journal_name_full 'Acta Crystallographica Section C'
_journal_page_first o475
_journal_page_last o478
_journal_paper_doi 10.1107/S010827010903193X
_journal_volume 65
_journal_year 2009
_chemical_formula_iupac 'C20 H18 Cl1 N3 O1'
_chemical_formula_moiety 'C20 H18 Cl1 N3 O1'
_chemical_formula_sum 'C20 H18 Cl N3 O'
_chemical_formula_weight 351.82
_chemical_name_systematic
;
2-[(<i>S</i>)-2-chloro-3-quinolyl]-2-[(<i>R</i>)-1-(4-
methoxyphenyl)ethylamino]acetonitrile
;
_space_group_IT_number 4
_symmetry_cell_setting monoclinic
_symmetry_space_group_name_Hall 'P 2yb'
_symmetry_space_group_name_H-M 'P 1 21 1'
_cell_angle_alpha 90
_cell_angle_beta 90.171(4)
_cell_angle_gamma 90
_cell_formula_units_Z 2
_cell_length_a 11.2728(7)
_cell_length_b 5.7612(4)
_cell_length_c 13.3573(9)
_cell_measurement_reflns_used 13007
_cell_measurement_temperature 100(2)
_cell_measurement_theta_max 27.39
_cell_measurement_theta_min 3.05
_cell_volume 867.48(10)
_computing_cell_refinement 'SAINT (Bruker, 2001)'
_computing_data_collection 'APEX2 (Bruker, 2001)'
_computing_data_reduction 'SAINT (Bruker, 2001)'
_computing_molecular_graphics
;
ORTEP-3 for Windows (Farrugia, 1997) and DIAMOND (Brandenburg & Berndt,
2001)
;
_computing_publication_material 'WinGX  (Farrugia, 1999)'
_computing_structure_refinement 'SHELXL97 (Sheldrick, 2008)'
_computing_structure_solution 'SIR2002 (Burla <i>et al.</i>,  2005)'
_diffrn_ambient_temperature 100(2)
_diffrn_measured_fraction_theta_full 0.997
_diffrn_measured_fraction_theta_max 0.997
_diffrn_measurement_device_type 'Bruker APEXII'
_diffrn_measurement_method 'CCD rotation images, thick slices'
_diffrn_radiation_type MoK\a
_diffrn_radiation_wavelength 0.71073
_diffrn_reflns_av_R_equivalents 0.0486
_diffrn_reflns_limit_h_max 14
_diffrn_reflns_limit_h_min -14
_diffrn_reflns_limit_k_max 7
_diffrn_reflns_limit_k_min -7
_diffrn_reflns_limit_l_max 17
_diffrn_reflns_limit_l_min -17
_diffrn_reflns_number 13007
_diffrn_reflns_theta_full 27.39
_diffrn_reflns_theta_max 27.39
_diffrn_reflns_theta_min 3.05
_exptl_absorpt_coefficient_mu 0.233
_exptl_absorpt_correction_T_max 0.984
_exptl_absorpt_correction_T_min 0.837
_exptl_absorpt_correction_type multi-scan
_exptl_absorpt_process_details 'SADABS (Sheldrick, 2002)'
_exptl_crystal_colour yellow
_exptl_crystal_density_diffrn 1.347
_exptl_crystal_density_method 'not measured'
_exptl_crystal_description stick
_exptl_crystal_F_000 368
_exptl_crystal_size_max 0.55
_exptl_crystal_size_mid 0.12
_exptl_crystal_size_min 0.07
_refine_diff_density_max 0.266
_refine_diff_density_min -0.227
_refine_ls_abs_structure_details 'Flack (Flack, 1983), based on 1698 Friedel pairs'
_refine_ls_abs_structure_Flack 0.03(5)
_refine_ls_extinction_method none
_refine_ls_goodness_of_fit_ref 1.03
_refine_ls_hydrogen_treatment mixed
_refine_ls_matrix_type full
_refine_ls_number_parameters 231
_refine_ls_number_reflns 3868
_refine_ls_number_restraints 1
_refine_ls_restrained_S_all 1.03
_refine_ls_R_factor_gt 0.0362
_refine_ls_shift/su_max 0
_refine_ls_structure_factor_coef Fsqd
_refine_ls_weighting_details 'calc w = 1/[\s^2^(Fo^2^)+(0.0401P)^2^+0.1763P] where P=(Fo^2^+2Fc^2^)/3'
_refine_ls_weighting_scheme calc
_refine_ls_wR_factor_ref 0.0867
_reflns_number_gt 3630
_reflns_number_total 3868
_reflns_threshold_expression I>2\s(I)
_cod_data_source_file dn3121.cif
_cod_data_source_block II
_cod_original_sg_symbol_H-M 'P 21'
_cod_database_code 2017274
_cod_database_fobs_code 2017274

loop_
_symmetry_equiv_pos_as_xyz
'x, y, z'
'-x, y+1/2, -z'

loop_
_atom_site_type_symbol
_atom_site_label
_atom_site_fract_x
_atom_site_fract_y
_atom_site_fract_z
_atom_site_U_iso_or_equiv
_atom_site_adp_type
_atom_site_calc_flag
_atom_site_refinement_flags
_atom_site_occupancy
_atom_site_disorder_assembly
_atom_site_disorder_group
Cl Cl1 0.40358(4) 0.69953(9) 0.27078(3) 0.02690(13) Uani d . 1 . .
O O1 0.36109(12) 0.7825(2) 0.93882(9) 0.0234(3) Uani d . 1 . .
N N2 0.23893(13) 0.7582(3) 0.47003(11) 0.0166(3) Uani d . 1 . .
N N3 -0.04500(14) 0.9359(3) 0.42845(12) 0.0214(3) Uani d . 1 . .
N N1 0.28490(14) 0.3653(3) 0.18859(12) 0.0203(3) Uani d . 1 . .
C C2 0.17023(15) 0.5950(3) 0.30709(12) 0.0157(4) Uani d . 1 . .
C C4 0.07505(16) 0.2777(3) 0.21734(13) 0.0179(4) Uani d . 1 . .
C C1 0.27497(17) 0.5341(3) 0.25309(13) 0.0182(4) Uani d . 1 . .
C C10 0.17076(15) 0.8028(3) 0.37793(12) 0.0162(4) Uani d . 1 . .
H H10 0.2094 0.9317 0.3429 0.019 Uiso calc R 1 . .
C C11 0.04697(17) 0.8785(3) 0.40252(13) 0.0169(4) Uani d . 1 . .
C C8 0.19358(18) 0.0515(3) 0.09828(14) 0.0236(4) Uani d . 1 . .
H H8 0.2655 0.0212 0.067 0.028 Uiso calc R 1 . .
C C13 0.36715(18) 1.1062(4) 0.48142(15) 0.0252(4) Uani d . 1 . .
H H13A 0.351 1.1355 0.412 0.038 Uiso calc R 1 . .
H H13B 0.438 1.0147 0.4875 0.038 Uiso calc R 1 . .
H H13C 0.3779 1.251 0.5158 0.038 Uiso calc R 1 . .
C C9 0.18496(16) 0.2345(3) 0.16910(13) 0.0182(4) Uani d . 1 . .
C C12 0.26269(16) 0.9742(3) 0.52776(13) 0.0170(4) Uani d . 1 . .
H H12 0.192 1.0731 0.525 0.02 Uiso calc R 1 . .
C C19 0.25684(16) 1.0704(3) 0.71275(14) 0.0189(4) Uani d . 1 . .
H H19 0.2179 1.2075 0.6963 0.023 Uiso calc R 1 . .
C C3 0.07167(16) 0.4625(3) 0.28855(13) 0.0167(4) Uani d . 1 . .
H H3 0.0017 0.4933 0.3228 0.02 Uiso calc R 1 . .
C C7 0.09567(19) -0.0803(4) 0.07609(14) 0.0261(4) Uani d . 1 . .
H H7 0.1015 -0.1992 0.0292 0.031 Uiso calc R 1 . .
C C14 0.28851(15) 0.9143(3) 0.63646(13) 0.0167(4) Uani d . 1 . .
C C16 0.37322(16) 0.6602(3) 0.76374(13) 0.0209(4) Uani d . 1 . .
H H16 0.412 0.5231 0.7805 0.025 Uiso calc R 1 . .
C C17 0.34086(15) 0.8168(3) 0.83822(13) 0.0179(4) Uani d . 1 . .
C C6 -0.01452(19) -0.0371(4) 0.12399(15) 0.0249(4) Uani d . 1 . .
H H6 -0.0802 -0.1279 0.1084 0.03 Uiso calc R 1 . .
C C5 -0.02458(17) 0.1382(3) 0.19330(14) 0.0203(4) Uani d . 1 . .
H H5 -0.0969 0.1652 0.2245 0.024 Uiso calc R 1 . .
C C18 0.28308(16) 1.0223(3) 0.81269(14) 0.0198(4) Uani d . 1 . .
H H18 0.262 1.1275 0.8624 0.024 Uiso calc R 1 . .
C C15 0.34696(16) 0.7105(4) 0.66344(13) 0.0211(4) Uani d . 1 . .
H H15 0.369 0.6057 0.6139 0.025 Uiso calc R 1 . .
C C20 0.42763(19) 0.5816(4) 0.96724(15) 0.0275(4) Uani d . 1 . .
H H20A 0.5032 0.5838 0.9343 0.041 Uiso calc R 1 . .
H H20B 0.3849 0.4444 0.948 0.041 Uiso calc R 1 . .
H H20C 0.4394 0.5818 1.0384 0.041 Uiso calc R 1 . .
H H2 0.195(2) 0.664(5) 0.506(2) 0.05 Uiso d . 1 . .

loop_
_atom_site_aniso_label
_atom_site_aniso_U_11
_atom_site_aniso_U_22
_atom_site_aniso_U_33
_atom_site_aniso_U_12
_atom_site_aniso_U_13
_atom_site_aniso_U_23
Cl1 0.0193(2) 0.0342(3) 0.0272(2) -0.0074(2) 0.00628(17) -0.0088(2)
O1 0.0270(7) 0.0282(8) 0.0149(6) 0.0066(6) -0.0036(5) -0.0037(5)
N2 0.0194(8) 0.0171(8) 0.0131(7) -0.0016(6) -0.0009(6) -0.0007(5)
N3 0.0236(9) 0.0200(8) 0.0205(8) 0.0015(7) -0.0004(7) -0.0029(6)
N1 0.0204(8) 0.0242(9) 0.0164(7) 0.0005(7) 0.0021(6) -0.0017(6)
C2 0.0179(9) 0.0183(9) 0.0110(8) 0.0011(7) 0.0011(7) 0.0024(6)
C4 0.0232(9) 0.0176(9) 0.0130(8) 0.0006(7) -0.0006(7) 0.0028(7)
C1 0.0179(9) 0.0211(10) 0.0157(8) -0.0027(7) -0.0018(7) 0.0003(7)
C10 0.0177(8) 0.0158(8) 0.0151(8) -0.0019(7) 0.0018(7) 0.0000(7)
C11 0.0237(10) 0.0159(9) 0.0113(7) 0.0001(7) -0.0031(7) -0.0001(7)
C8 0.0277(10) 0.0266(11) 0.0167(9) 0.0025(8) 0.0031(8) -0.0012(8)
C13 0.0322(11) 0.0199(10) 0.0236(10) -0.0077(8) 0.0004(8) -0.0011(8)
C9 0.0212(9) 0.0190(10) 0.0143(8) 0.0013(7) -0.0003(7) 0.0017(7)
C12 0.0190(9) 0.0160(9) 0.0159(8) 0.0023(7) -0.0014(7) -0.0023(7)
C19 0.0170(9) 0.0170(9) 0.0227(9) 0.0012(7) -0.0020(7) -0.0037(7)
C3 0.0164(9) 0.0191(9) 0.0147(8) 0.0027(7) 0.0013(7) 0.0021(7)
C7 0.0375(12) 0.0217(10) 0.0191(9) 0.0002(9) -0.0023(8) -0.0043(8)
C14 0.0138(8) 0.0183(9) 0.0182(8) -0.0021(7) 0.0016(7) -0.0021(7)
C16 0.0208(9) 0.0208(10) 0.0211(9) 0.0066(7) -0.0021(7) -0.0017(7)
C17 0.0133(8) 0.0242(9) 0.0162(8) -0.0021(7) -0.0014(7) -0.0027(7)
C6 0.0297(11) 0.0224(10) 0.0226(9) -0.0051(8) -0.0063(8) 0.0007(8)
C5 0.0211(9) 0.0224(10) 0.0173(8) -0.0015(7) -0.0017(7) 0.0036(7)
C18 0.0201(9) 0.0206(10) 0.0188(9) 0.0018(7) 0.0004(7) -0.0085(7)
C15 0.0236(9) 0.0210(9) 0.0185(8) 0.0042(9) -0.0006(7) -0.0066(8)
C20 0.0341(11) 0.0283(11) 0.0201(9) 0.0067(9) -0.0043(8) -0.0008(8)

loop_
_atom_type_symbol
_atom_type_description
_atom_type_scat_dispersion_real
_atom_type_scat_dispersion_imag
_atom_type_scat_source
C C 0.0033 0.0016 'International Tables Vol C Tables 4.2.6.8 and 6.1.1.4'
H H 0 0 'International Tables Vol C Tables 4.2.6.8 and 6.1.1.4'
N N 0.0061 0.0033 'International Tables Vol C Tables 4.2.6.8 and 6.1.1.4'
O O 0.0106 0.006 'International Tables Vol C Tables 4.2.6.8 and 6.1.1.4'
Cl Cl 0.1484 0.1585 'International Tables Vol C Tables 4.2.6.8 and 6.1.1.4'

loop_
_geom_angle_atom_site_label_1
_geom_angle_atom_site_label_2
_geom_angle_atom_site_label_3
_geom_angle_site_symmetry_1
_geom_angle_site_symmetry_3
_geom_angle
_geom_angle_publ_flag
C17 O1 C20 . . 117.42(14) ?
N2 C10 C11 . . 110.59(14) n
N2 C10 C2 . . 112.50(15) n
C11 C10 C2 . . 111.23(14) n
N2 C12 C14 . . 109.81(14) n
N2 C12 C13 . . 110.04(15) n
C14 C12 C13 . . 110.68(15) n
C10 N2 C12 . . 112.35(14) n
C10 N2 H2 . . 105.4(17) ?
C12 N2 H2 . . 109.5(18) ?
C1 N1 C9 . . 117.40(15) ?
C3 C2 C1 . . 116.28(16) ?
C3 C2 C10 . . 123.43(15) ?
C1 C2 C10 . . 120.26(15) ?
C5 C4 C9 . . 119.32(17) ?
C5 C4 C3 . . 123.44(17) ?
C9 C4 C3 . . 117.24(16) ?
N1 C1 C2 . . 126.09(17) ?
N1 C1 Cl1 . . 114.99(14) ?
C2 C1 Cl1 . . 118.90(13) ?
N2 C10 H10 . . 107.4 ?
C11 C10 H10 . . 107.4 ?
C2 C10 H10 . . 107.4 ?
N3 C11 C10 . . 175.00(18) ?
C7 C8 C9 . . 119.91(18) ?
C7 C8 H8 . . 120 ?
C9 C8 H8 . . 120 ?
C12 C13 H13A . . 109.5 ?
C12 C13 H13B . . 109.5 ?
H13A C13 H13B . . 109.5 ?
C12 C13 H13C . . 109.5 ?
H13A C13 H13C . . 109.5 ?
H13B C13 H13C . . 109.5 ?
N1 C9 C8 . . 118.27(16) ?
N1 C9 C4 . . 122.13(16) ?
C8 C9 C4 . . 119.59(16) ?
N2 C12 H12 . . 108.8 ?
C14 C12 H12 . . 108.8 ?
C13 C12 H12 . . 108.8 ?
C18 C19 C14 . . 120.87(17) ?
C18 C19 H19 . . 119.6 ?
C14 C19 H19 . . 119.6 ?
C2 C3 C4 . . 120.83(16) ?
C2 C3 H3 . . 119.6 ?
C4 C3 H3 . . 119.6 ?
C8 C7 C6 . . 120.63(18) ?
C8 C7 H7 . . 119.7 ?
C6 C7 H7 . . 119.7 ?
C15 C14 C19 . . 118.19(16) ?
C15 C14 C12 . . 121.85(15) ?
C19 C14 C12 . . 119.92(16) ?
C17 C16 C15 . . 119.62(17) ?
C17 C16 H16 . . 120.2 ?
C15 C16 H16 . . 120.2 ?
O1 C17 C16 . . 124.17(17) ?
O1 C17 C18 . . 115.90(15) ?
C16 C17 C18 . . 119.92(16) ?
C5 C6 C7 . . 120.40(18) ?
C5 C6 H6 . . 119.8 ?
C7 C6 H6 . . 119.8 ?
C6 C5 C4 . . 120.15(18) ?
C6 C5 H5 . . 119.9 ?
C4 C5 H5 . . 119.9 ?
C17 C18 C19 . . 120.07(16) ?
C17 C18 H18 . . 120 ?
C19 C18 H18 . . 120 ?
C14 C15 C16 . . 121.32(16) ?
C14 C15 H15 . . 119.3 ?
C16 C15 H15 . . 119.3 ?
O1 C20 H20A . . 109.5 ?
O1 C20 H20B . . 109.5 ?
H20A C20 H20B . . 109.5 ?
O1 C20 H20C . . 109.5 ?
H20A C20 H20C . . 109.5 ?
H20B C20 H20C . . 109.5 ?

loop_
_geom_bond_atom_site_label_1
_geom_bond_atom_site_label_2
_geom_bond_site_symmetry_2
_geom_bond_distance
_geom_bond_publ_flag
O1 C17 . 1.377(2) ?
O1 C20 . 1.430(2) ?
C1 Cl1 . 1.7505(19) n
N2 H2 . 0.88(3) ?
N3 C11 . 1.143(2) ?
N1 C1 . 1.304(2) ?
N1 C9 . 1.379(2) ?
C2 C3 . 1.370(3) ?
C2 C1 . 1.429(2) ?
C2 C10 . 1.526(2) n
C4 C5 . 1.417(3) ?
C4 C9 . 1.420(2) ?
C4 C3 . 1.428(2) ?
C10 H10 . 0.98 ?
C8 C7 . 1.372(3) ?
C8 C9 . 1.420(3) ?
C8 H8 . 0.93 ?
C10 N2 . 1.471(2) n
C10 C11 . 1.499(2) n
C12 N2 . 1.488(2) n
C12 C13 . 1.534(3) n
C12 C14 . 1.520(2) n
C13 H13A . 0.96 ?
C13 H13B . 0.96 ?
C13 H13C . 0.96 ?
C12 H12 . 0.98 ?
C19 C18 . 1.394(2) ?
C19 C14 . 1.406(2) ?
C19 H19 . 0.93 ?
C3 H3 . 0.93 ?
C7 C6 . 1.421(3) ?
C7 H7 . 0.93 ?
C14 C15 . 1.393(3) ?
C16 C17 . 1.392(2) ?
C16 C15 . 1.401(2) ?
C16 H16 . 0.93 ?
C17 C18 . 1.393(3) ?
C6 C5 . 1.375(3) ?
C6 H6 . 0.93 ?
C5 H5 . 0.93 ?
C18 H18 . 0.93 ?
C15 H15 . 0.93 ?
C20 H20A . 0.96 ?
C20 H20B . 0.96 ?
C20 H20C . 0.96 ?

loop_
_geom_hbond_atom_site_label_D
_geom_hbond_atom_site_label_H
_geom_hbond_atom_site_label_A
_geom_hbond_site_symmetry_A
_geom_hbond_distance_DH
_geom_hbond_distance_HA
_geom_hbond_distance_DA
_geom_hbond_angle_DHA
_geom_hbond_publ_flag
N2 H2 N3 2_546 0.88(3) 2.32(3) 3.176(2) 166(2) yes
C8 H8 O1 1_544 0.93 2.45 3.245(2) 144 yes
C5 H5 Cg2 2_546 0.93 2.76 3.646(2) 159 yes

loop_
_geom_torsion_atom_site_label_1
_geom_torsion_atom_site_label_2
_geom_torsion_atom_site_label_3
_geom_torsion_atom_site_label_4
_geom_torsion_site_symmetry_1
_geom_torsion_site_symmetry_2
_geom_torsion_site_symmetry_3
_geom_torsion_site_symmetry_4
_geom_torsion
_geom_torsion_publ_flag
C9 N1 C1 C2 . . . . 1.0(3) ?
C9 N1 C1 Cl1 . . . . -177.73(13) ?
C3 C2 C1 N1 . . . . -0.1(3) ?
C10 C2 C1 N1 . . . . -178.00(17) ?
C3 C2 C1 Cl1 . . . . 178.61(13) ?
C10 C2 C1 Cl1 . . . . 0.7(2) ?
C12 N2 C10 C11 . . . . -68.00(18) ?
C12 N2 C10 C2 . . . . 166.95(14) ?
C3 C2 C10 N2 . . . . 110.05(19) ?
C1 C2 C10 N2 . . . . -72.2(2) ?
C3 C2 C10 C11 . . . . -14.7(2) ?
C1 C2 C10 C11 . . . . 163.09(15) ?
N2 C10 C11 N3 . . . . 4(2) ?
C2 C10 C11 N3 . . . . 130(2) ?
C1 N1 C9 C8 . . . . 179.31(17) ?
C1 N1 C9 C4 . . . . -0.6(3) ?
C7 C8 C9 N1 . . . . -179.21(17) ?
C7 C8 C9 C4 . . . . 0.7(3) ?
C5 C4 C9 N1 . . . . 179.47(16) ?
C3 C4 C9 N1 . . . . -0.6(3) ?
C5 C4 C9 C8 . . . . -0.5(2) ?
C3 C4 C9 C8 . . . . 179.44(16) ?
C10 N2 C12 C14 . . . . 158.18(14) ?
C10 N2 C12 C13 . . . . -79.75(18) ?
C1 C2 C3 C4 . . . . -1.2(2) ?
C10 C2 C3 C4 . . . . 176.59(16) ?
C5 C4 C3 C2 . . . . -178.52(17) ?
C9 C4 C3 C2 . . . . 1.6(2) ?
C9 C8 C7 C6 . . . . -0.5(3) ?
C18 C19 C14 C15 . . . . -0.1(3) ?
C18 C19 C14 C12 . . . . -177.95(17) ?
N2 C12 C14 C15 . . . . 33.7(2) ?
C13 C12 C14 C15 . . . . -88.0(2) ?
N2 C12 C14 C19 . . . . -148.59(16) ?
C13 C12 C14 C19 . . . . 89.7(2) ?
C20 O1 C17 C16 . . . . 5.0(3) ?
C20 O1 C17 C18 . . . . -175.64(16) ?
C15 C16 C17 O1 . . . . 179.10(17) ?
C15 C16 C17 C18 . . . . -0.2(3) ?
C8 C7 C6 C5 . . . . 0.1(3) ?
C7 C6 C5 C4 . . . . 0.2(3) ?
C9 C4 C5 C6 . . . . 0.0(3) ?
C3 C4 C5 C6 . . . . -179.89(17) ?
O1 C17 C18 C19 . . . . -178.87(16) ?
C16 C17 C18 C19 . . . . 0.5(3) ?
C14 C19 C18 C17 . . . . -0.3(3) ?
C19 C14 C15 C16 . . . . 0.4(3) ?
C12 C14 C15 C16 . . . . 178.19(17) ?
C17 C16 C15 C14 . . . . -0.2(3) ?

loop_
_cod_related_entry_id
_cod_related_entry_database
_cod_related_entry_code
1 ChemSpider 30654184
